data_2234616
loop_
_publ_author_name
'Park, Dong Ho'
'Ramkumar, V.'
'Parthiban, P.'

_publ_section_title
;
 2,4,6,8-Tetrakis(4-chlorophenyl)-3,7-diazabicyclo[3.3.1]nonan-9-one
 <i>O</i>-benzyloxime acetone monosolvate
;
_journal_coeditor_code HB6689
_journal_issue 5
_journal_name_full 'Acta Crystallographica Section E'
_journal_page_first o1481
_journal_paper_doi 10.1107/S1600536812016509
_journal_volume 68
_journal_year 2012
_chemical_formula_iupac 'C38 H31 Cl4 N3 O, C3 H6 O'
_chemical_formula_moiety 'C38 H31 Cl4 N3 O, C3 H6 O'
_chemical_formula_sum 'C41 H37 Cl4 N3 O2'
_chemical_formula_weight 745.54
_chemical_name_systematic
;
2,4,6,8-Tetrakis(4-chlorophenyl)-3,7-diazabicyclo[3.3.1]nonan-9-one
<i>O</i>-benzyloxime acetone monosolvate
;
_space_group_IT_number 14
_symmetry_cell_setting monoclinic
_symmetry_space_group_name_Hall '-P 2yn'
_symmetry_space_group_name_H-M 'P 1 21/n 1'
_atom_sites_solution_hydrogens geom
_atom_sites_solution_primary direct
_atom_sites_solution_secondary difmap
_audit_creation_method SHELXL-97
_cell_angle_alpha 90.00
_cell_angle_beta 93.1160(10)
_cell_angle_gamma 90.00
_cell_formula_units_Z 4
_cell_length_a 14.9237(5)
_cell_length_b 10.5064(3)
_cell_length_c 24.6015(7)
_cell_measurement_reflns_used 6628
_cell_measurement_temperature 293(2)
_cell_measurement_theta_max 25.0
_cell_measurement_theta_min 1.64
_cell_volume 3851.7(2)
_computing_cell_refinement 'SAINT-Plus (Bruker, 2004)'
_computing_data_collection 'APEX2 (Bruker, 2004)'
_computing_data_reduction 'SAINT-Plus (Bruker, 2004)'
_computing_molecular_graphics 'ORTEP-3 (Farrugia, 1997)'
_computing_publication_material 'SHELXL97 (Sheldrick, 2008)'
_computing_structure_refinement 'SHELXL97 (Sheldrick, 2008)'
_computing_structure_solution 'SIR92 (Altomare <i>et al.</i>, 1993)'
_diffrn_ambient_temperature 293(2)
_diffrn_measured_fraction_theta_full 0.999
_diffrn_measured_fraction_theta_max 0.997
_diffrn_measurement_device_type 'Bruker APEXII CCD'
_diffrn_measurement_method '\w and \f scan'
_diffrn_radiation_monochromator graphite
_diffrn_radiation_source 'fine-focus sealed tube'
_diffrn_radiation_type MoK\a
_diffrn_radiation_wavelength 0.71073
_diffrn_reflns_av_R_equivalents 0.0398
_diffrn_reflns_av_sigmaI/netI 0.0337
_diffrn_reflns_limit_h_max 18
_diffrn_reflns_limit_h_min -18
_diffrn_reflns_limit_k_max 8
_diffrn_reflns_limit_k_min -12
_diffrn_reflns_limit_l_max 29
_diffrn_reflns_limit_l_min -29
_diffrn_reflns_number 35931
_diffrn_reflns_theta_full 25.00
_diffrn_reflns_theta_max 25.51
_diffrn_reflns_theta_min 1.64
_exptl_absorpt_coefficient_mu 0.346
_exptl_absorpt_correction_T_max 0.9467
_exptl_absorpt_correction_T_min 0.9340
_exptl_absorpt_correction_type multi-scan
_exptl_absorpt_process_details '(SADABS; Bruker, 2004)'
_exptl_crystal_colour colourless
_exptl_crystal_density_diffrn 1.286
_exptl_crystal_density_method 'not measured'
_exptl_crystal_description prism
_exptl_crystal_F_000 1552
_exptl_crystal_size_max 0.20
_exptl_crystal_size_mid 0.16
_exptl_crystal_size_min 0.16
_refine_diff_density_max 0.888
_refine_diff_density_min -0.287
_refine_ls_extinction_method none
_refine_ls_goodness_of_fit_ref 1.031
_refine_ls_hydrogen_treatment mixed
_refine_ls_matrix_type full
_refine_ls_number_parameters 475
_refine_ls_number_reflns 7173
_refine_ls_number_restraints 0
_refine_ls_restrained_S_all 1.031
_refine_ls_R_factor_all 0.1090
_refine_ls_R_factor_gt 0.0620
_refine_ls_shift/su_max 0.005
_refine_ls_shift/su_mean 0.000
_refine_ls_structure_factor_coef Fsqd
_refine_ls_weighting_details 'calc w=1/[\s^2^(Fo^2^)+(0.0699P)^2^+3.3824P] where P=(Fo^2^+2Fc^2^)/3'
_refine_ls_weighting_scheme calc
_refine_ls_wR_factor_gt 0.1581
_refine_ls_wR_factor_ref 0.1880
_reflns_number_gt 4263
_reflns_number_total 7173
_reflns_threshold_expression I>2\s(I)
_cod_data_source_file hb6689.cif
_cod_data_source_block I
_cod_original_sg_symbol_H-M 'P 21/n'
_cod_database_code 2234616
_cod_database_fobs_code 2234616

loop_
_symmetry_equiv_pos_as_xyz
'x, y, z'
'-x+1/2, y+1/2, -z+1/2'
'-x, -y, -z'
'x-1/2, -y-1/2, z-1/2'

loop_
_atom_site_type_symbol
_atom_site_label
_atom_site_fract_x
_atom_site_fract_y
_atom_site_fract_z
_atom_site_U_iso_or_equiv
_atom_site_adp_type
_atom_site_calc_flag
_atom_site_refinement_flags
_atom_site_occupancy
_atom_site_symmetry_multiplicity
C C1 0.2859(2) 0.4608(3) 0.27681(13) 0.0522(8) Uani d . 1 1
C C2 0.2691(2) 0.3992(3) 0.33290(12) 0.0485(7) Uani d . 1 1
H H2 0.2124 0.4308 0.3460 0.058 Uiso calc R 1 1
C C3 0.2670(2) 0.2506(3) 0.33063(13) 0.0482(7) Uani d . 1 1
C C4 0.4313(2) 0.2457(3) 0.34865(14) 0.0484(7) Uani d . 1 1
C C5 0.4330(2) 0.3935(3) 0.35421(12) 0.0495(7) Uani d . 1 1
H H5 0.4803 0.4192 0.3812 0.059 Uiso calc R 1 1
C C6 0.4467(2) 0.4608(3) 0.29906(13) 0.0537(8) Uani d . 1 1
C C7 0.3440(2) 0.4355(3) 0.37191(12) 0.0505(8) Uani d . 1 1
C C8 0.2128(2) 0.4241(3) 0.23443(12) 0.0500(8) Uani d . 1 1
C C9 0.2286(2) 0.3441(3) 0.19141(13) 0.0576(8) Uani d . 1 1
H H9 0.2865 0.3149 0.1868 0.069 Uiso calc R 1 1
C C10 0.1592(2) 0.3064(3) 0.15477(14) 0.0627(9) Uani d . 1 1
H H10 0.1704 0.2531 0.1257 0.075 Uiso calc R 1 1
C C11 0.0742(2) 0.3494(4) 0.16243(14) 0.0602(9) Uani d . 1 1
C C12 0.0572(2) 0.4299(4) 0.20424(14) 0.0640(9) Uani d . 1 1
H H12 -0.0008 0.4592 0.2085 0.077 Uiso calc R 1 1
C C13 0.1257(2) 0.4674(3) 0.23989(14) 0.0603(9) Uani d . 1 1
H H13 0.1139 0.5226 0.2682 0.072 Uiso calc R 1 1
C C14 0.1801(2) 0.2023(3) 0.35236(13) 0.0499(7) Uani d . 1 1
C C15 0.1040(2) 0.1871(3) 0.31863(14) 0.0596(9) Uani d . 1 1
H H15 0.1071 0.2026 0.2816 0.072 Uiso calc R 1 1
C C16 0.0231(2) 0.1492(4) 0.33852(17) 0.0721(10) Uani d . 1 1
H H16 -0.0278 0.1408 0.3153 0.086 Uiso calc R 1 1
C C17 0.0193(2) 0.1245(4) 0.39275(18) 0.0756(11) Uani d . 1 1
C C18 0.0929(3) 0.1397(4) 0.42751(16) 0.0820(12) Uani d . 1 1
H H18 0.0891 0.1241 0.4645 0.098 Uiso calc R 1 1
C C19 0.1732(2) 0.1785(4) 0.40740(14) 0.0676(10) Uani d . 1 1
H H19 0.2233 0.1889 0.4312 0.081 Uiso calc R 1 1
C C20 0.5042(2) 0.1854(3) 0.38518(13) 0.0513(8) Uani d . 1 1
C C21 0.4914(2) 0.1632(3) 0.43962(14) 0.0597(9) Uani d . 1 1
H H21 0.4358 0.1804 0.4534 0.072 Uiso calc R 1 1
C C22 0.5599(3) 0.1161(4) 0.47385(15) 0.0685(10) Uani d . 1 1
H H22 0.5511 0.1033 0.5106 0.082 Uiso calc R 1 1
C C23 0.6403(2) 0.0886(4) 0.45328(17) 0.0688(10) Uani d . 1 1
C C24 0.6552(2) 0.1077(4) 0.39992(17) 0.0744(11) Uani d . 1 1
H H24 0.7105 0.0878 0.3865 0.089 Uiso calc R 1 1
C C25 0.5870(2) 0.1571(4) 0.36575(15) 0.0645(9) Uani d . 1 1
H H25 0.5972 0.1715 0.3293 0.077 Uiso calc R 1 1
C C26 0.5374(2) 0.4319(3) 0.27753(13) 0.0559(8) Uani d . 1 1
C C27 0.6118(3) 0.4936(4) 0.29977(17) 0.0784(11) Uani d . 1 1
H H27 0.6051 0.5533 0.3271 0.094 Uiso calc R 1 1
C C28 0.6954(3) 0.4685(5) 0.2823(2) 0.0986(15) Uani d . 1 1
H H28 0.7454 0.5104 0.2978 0.118 Uiso calc R 1 1
C C29 0.7049(3) 0.3807(5) 0.2415(2) 0.0927(14) Uani d . 1 1
C C30 0.6326(3) 0.3186(5) 0.21902(17) 0.0860(13) Uani d . 1 1
H H30 0.6395 0.2587 0.1917 0.103 Uiso calc R 1 1
C C31 0.5497(3) 0.3444(4) 0.23664(15) 0.0698(10) Uani d . 1 1
H H31 0.5001 0.3021 0.2208 0.084 Uiso calc R 1 1
C C32 0.3717(4) 0.5788(5) 0.49734(18) 0.1062(16) Uani d . 1 1
H H32A 0.3446 0.6590 0.4858 0.127 Uiso calc R 1 1
H H32B 0.4242 0.5979 0.5208 0.127 Uiso calc R 1 1
C C33 0.3056(4) 0.5049(6) 0.52925(17) 0.0944(14) Uani d . 1 1
C C34 0.2425(5) 0.5741(8) 0.5549(2) 0.136(2) Uani d . 1 1
H H34 0.2418 0.6624 0.5522 0.163 Uiso calc R 1 1
C C35 0.1807(6) 0.5133(14) 0.5844(4) 0.194(5) Uani d . 1 1
H H35 0.1375 0.5612 0.6010 0.233 Uiso calc R 1 1
C C36 0.1804(9) 0.3853(15) 0.5902(4) 0.198(6) Uani d . 1 1
H H36 0.1380 0.3457 0.6107 0.238 Uiso calc R 1 1
C C37 0.2455(9) 0.3128(11) 0.5645(4) 0.198(5) Uani d . 1 1
H H37 0.2464 0.2245 0.5671 0.238 Uiso calc R 1 1
C C38 0.3095(5) 0.3786(6) 0.5345(2) 0.1211(19) Uani d . 1 1
H H38 0.3545 0.3334 0.5183 0.145 Uiso calc R 1 1
C C39 0.0817(4) 0.6394(6) 0.4002(2) 0.1086(17) Uani d . 1 1
C C40 0.0896(7) 0.7529(8) 0.4329(3) 0.213(4) Uani d . 1 1
H H40A 0.0921 0.8260 0.4096 0.320 Uiso calc R 1 1
H H40B 0.1433 0.7486 0.4561 0.320 Uiso calc R 1 1
H H40C 0.0385 0.7598 0.4548 0.320 Uiso calc R 1 1
C C41 0.0762(4) 0.5122(7) 0.4283(3) 0.142(2) Uani d . 1 1
H H41A 0.0714 0.4458 0.4015 0.213 Uiso calc R 1 1
H H41B 0.0245 0.5106 0.4498 0.213 Uiso calc R 1 1
H H41C 0.1293 0.4993 0.4514 0.213 Uiso calc R 1 1
N N1 0.37419(18) 0.4222(3) 0.26073(11) 0.0534(7) Uani d . 1 1
N N2 0.34337(17) 0.2004(3) 0.36383(11) 0.0519(7) Uani d . 1 1
N N3 0.3236(2) 0.4941(3) 0.41573(12) 0.0745(9) Uani d . 1 1
O O1 0.39933(19) 0.5102(3) 0.44974(12) 0.0930(9) Uani d . 1 1
O O2 0.0791(4) 0.6448(5) 0.35250(17) 0.1589(19) Uani d . 1 1
Cl Cl1 -0.01371(7) 0.29806(12) 0.11818(4) 0.0871(4) Uani d . 1 1
Cl Cl2 -0.08182(8) 0.07631(17) 0.41840(6) 0.1228(5) Uani d . 1 1
Cl Cl3 0.72648(8) 0.03096(14) 0.49745(6) 0.1128(5) Uani d . 1 1
Cl Cl4 0.81177(10) 0.3490(2) 0.21892(8) 0.1549(7) Uani d . 1 1
H H1 0.286(2) 0.557(3) 0.2824(12) 0.060(9) Uiso d . 1 1
H H1A 0.386(2) 0.453(3) 0.2293(14) 0.060(10) Uiso d . 1 1
H H2A 0.343(2) 0.117(3) 0.3623(13) 0.059(10) Uiso d . 1 1
H H3 0.2687(19) 0.225(3) 0.2914(13) 0.050(8) Uiso d . 1 1
H H4 0.4428(18) 0.225(3) 0.3110(12) 0.042(8) Uiso d . 1 1
H H6 0.4450(19) 0.551(3) 0.3059(12) 0.049(8) Uiso d . 1 1

loop_
_atom_site_aniso_label
_atom_site_aniso_U_11
_atom_site_aniso_U_22
_atom_site_aniso_U_33
_atom_site_aniso_U_12
_atom_site_aniso_U_13
_atom_site_aniso_U_23
C1 0.060(2) 0.0453(19) 0.0517(19) 0.0018(16) 0.0036(15) 0.0040(15)
C2 0.0522(18) 0.0474(18) 0.0463(17) 0.0051(15) 0.0063(14) 0.0020(14)
C3 0.0505(18) 0.0478(18) 0.0461(18) 0.0029(15) 0.0002(14) 0.0030(14)
C4 0.0481(18) 0.0472(18) 0.0501(19) 0.0000(15) 0.0030(14) -0.0009(15)
C5 0.0553(19) 0.0464(18) 0.0464(17) -0.0041(15) -0.0011(14) -0.0015(14)
C6 0.061(2) 0.048(2) 0.0523(19) -0.0040(16) 0.0021(16) 0.0021(15)
C7 0.066(2) 0.0440(18) 0.0410(17) 0.0014(15) 0.0035(15) 0.0010(14)
C8 0.0557(19) 0.0471(18) 0.0470(17) 0.0019(15) 0.0010(14) 0.0087(14)
C9 0.057(2) 0.063(2) 0.0536(19) 0.0061(17) 0.0057(16) 0.0036(17)
C10 0.068(2) 0.067(2) 0.0526(19) 0.0004(19) 0.0006(17) -0.0006(17)
C11 0.059(2) 0.068(2) 0.052(2) -0.0034(18) -0.0042(16) 0.0173(17)
C12 0.053(2) 0.074(2) 0.065(2) 0.0100(18) 0.0030(17) 0.0140(19)
C13 0.064(2) 0.061(2) 0.056(2) 0.0126(18) 0.0047(17) 0.0060(16)
C14 0.0512(18) 0.0451(17) 0.0533(18) 0.0049(14) 0.0008(14) 0.0026(14)
C15 0.059(2) 0.063(2) 0.0567(19) 0.0010(17) -0.0018(16) -0.0045(17)
C16 0.052(2) 0.080(3) 0.083(3) -0.0030(19) -0.0057(19) -0.008(2)
C17 0.052(2) 0.085(3) 0.091(3) -0.004(2) 0.011(2) 0.010(2)
C18 0.064(2) 0.114(4) 0.068(2) -0.002(2) 0.010(2) 0.029(2)
C19 0.052(2) 0.090(3) 0.060(2) -0.0023(19) -0.0036(16) 0.0198(19)
C20 0.0519(19) 0.0467(18) 0.0549(19) -0.0043(15) -0.0009(15) 0.0033(15)
C21 0.056(2) 0.062(2) 0.061(2) 0.0026(17) 0.0039(16) 0.0051(17)
C22 0.069(2) 0.073(2) 0.062(2) -0.009(2) -0.0059(19) 0.0179(19)
C23 0.053(2) 0.067(2) 0.084(3) -0.0034(18) -0.0143(19) 0.022(2)
C24 0.049(2) 0.087(3) 0.086(3) 0.0041(19) -0.0024(19) 0.008(2)
C25 0.054(2) 0.077(2) 0.063(2) 0.0012(18) 0.0042(17) 0.0065(18)
C26 0.058(2) 0.058(2) 0.0521(19) -0.0079(17) 0.0031(15) 0.0050(16)
C27 0.063(2) 0.082(3) 0.091(3) -0.016(2) 0.009(2) -0.016(2)
C28 0.066(3) 0.111(4) 0.119(4) -0.026(3) 0.008(3) -0.014(3)
C29 0.069(3) 0.112(4) 0.100(3) -0.008(3) 0.028(2) 0.000(3)
C30 0.080(3) 0.101(3) 0.080(3) -0.006(3) 0.023(2) -0.022(2)
C31 0.064(2) 0.085(3) 0.060(2) -0.010(2) 0.0076(18) -0.010(2)
C32 0.141(5) 0.107(4) 0.071(3) -0.015(3) 0.002(3) -0.039(3)
C33 0.118(4) 0.111(4) 0.053(2) 0.005(3) -0.004(3) -0.016(3)
C34 0.138(5) 0.175(7) 0.094(4) 0.021(5) 0.004(4) -0.004(4)
C35 0.111(6) 0.358(17) 0.116(6) -0.002(8) 0.022(4) 0.019(9)
C36 0.222(12) 0.281(17) 0.090(6) -0.079(11) -0.007(6) 0.065(8)
C37 0.296(15) 0.192(10) 0.102(6) -0.072(10) -0.037(7) 0.038(6)
C38 0.171(6) 0.104(5) 0.087(4) -0.008(4) -0.010(4) 0.011(3)
C39 0.116(4) 0.124(5) 0.086(4) 0.021(3) 0.013(3) -0.010(3)
C40 0.314(12) 0.155(7) 0.170(7) 0.005(7) -0.010(7) -0.062(6)
C41 0.126(5) 0.164(6) 0.138(5) 0.017(4) 0.038(4) 0.031(5)
N1 0.0511(16) 0.0626(18) 0.0465(16) -0.0030(13) 0.0039(13) 0.0057(14)
N2 0.0484(16) 0.0447(17) 0.0623(17) 0.0005(13) 0.0006(12) 0.0088(13)
N3 0.090(2) 0.072(2) 0.0593(18) -0.0117(18) -0.0146(17) 0.0008(16)
O1 0.0775(19) 0.116(2) 0.0848(19) -0.0107(17) 0.0013(15) -0.0291(17)
O2 0.234(5) 0.156(4) 0.087(3) 0.043(4) 0.015(3) 0.002(3)
Cl1 0.0746(7) 0.1043(8) 0.0801(7) -0.0127(6) -0.0181(5) 0.0094(6)
Cl2 0.0633(7) 0.1634(14) 0.1442(12) -0.0164(8) 0.0286(7) 0.0234(10)
Cl3 0.0765(8) 0.1344(11) 0.1236(10) 0.0078(7) -0.0308(7) 0.0487(8)
Cl4 0.0784(9) 0.1845(17) 0.2077(18) -0.0109(10) 0.0618(10) -0.0301(14)

loop_
_atom_type_symbol
_atom_type_description
_atom_type_scat_dispersion_real
_atom_type_scat_dispersion_imag
_atom_type_scat_source
C C 0.0033 0.0016 'International Tables Vol C Tables 4.2.6.8 and 6.1.1.4'
H H 0.0000 0.0000 'International Tables Vol C Tables 4.2.6.8 and 6.1.1.4'
N N 0.0061 0.0033 'International Tables Vol C Tables 4.2.6.8 and 6.1.1.4'
O O 0.0106 0.0060 'International Tables Vol C Tables 4.2.6.8 and 6.1.1.4'
Cl Cl 0.1484 0.1585 'International Tables Vol C Tables 4.2.6.8 and 6.1.1.4'

loop_
_geom_angle_atom_site_label_1
_geom_angle_atom_site_label_2
_geom_angle_atom_site_label_3
_geom_angle
N1 C1 C8 111.7(3)
N1 C1 C2 108.5(3)
C8 C1 C2 111.0(3)
N1 C1 H1 108.4(18)
C8 C1 H1 110.1(18)
C2 C1 H1 106.9(18)
C7 C2 C1 108.3(3)
C7 C2 C3 107.1(2)
C1 C2 C3 112.8(3)
C7 C2 H2 109.5
C1 C2 H2 109.5
C3 C2 H2 109.5
N2 C3 C14 109.7(3)
N2 C3 C2 109.1(3)
C14 C3 C2 109.8(3)
N2 C3 H3 112.2(17)
C14 C3 H3 108.4(17)
C2 C3 H3 107.7(17)
N2 C4 C20 109.8(3)
N2 C4 C5 108.3(3)
C20 C4 C5 110.9(3)
N2 C4 H4 112.1(17)
C20 C4 H4 108.2(16)
C5 C4 H4 107.6(17)
C7 C5 C6 106.4(3)
C7 C5 C4 108.1(3)
C6 C5 C4 112.3(3)
C7 C5 H5 110.0
C6 C5 H5 110.0
C4 C5 H5 110.0
N1 C6 C26 111.5(3)
N1 C6 C5 108.1(3)
C26 C6 C5 112.2(3)
N1 C6 H6 111.3(18)
C26 C6 H6 106.9(18)
C5 C6 H6 106.8(18)
N3 C7 C2 117.4(3)
N3 C7 C5 129.8(3)
C2 C7 C5 112.8(3)
C9 C8 C13 118.1(3)
C9 C8 C1 122.4(3)
C13 C8 C1 119.4(3)
C8 C9 C10 121.2(3)
C8 C9 H9 119.4
C10 C9 H9 119.4
C11 C10 C9 118.6(3)
C11 C10 H10 120.7
C9 C10 H10 120.7
C12 C11 C10 121.3(3)
C12 C11 Cl1 119.8(3)
C10 C11 Cl1 118.9(3)
C11 C12 C13 119.8(3)
C11 C12 H12 120.1
C13 C12 H12 120.1
C12 C13 C8 120.9(3)
C12 C13 H13 119.5
C8 C13 H13 119.5
C15 C14 C19 117.6(3)
C15 C14 C3 121.2(3)
C19 C14 C3 121.1(3)
C14 C15 C16 121.7(3)
C14 C15 H15 119.1
C16 C15 H15 119.1
C17 C16 C15 118.9(3)
C17 C16 H16 120.5
C15 C16 H16 120.5
C16 C17 C18 121.1(4)
C16 C17 Cl2 119.5(3)
C18 C17 Cl2 119.4(3)
C17 C18 C19 119.6(4)
C17 C18 H18 120.2
C19 C18 H18 120.2
C18 C19 C14 121.0(3)
C18 C19 H19 119.5
C14 C19 H19 119.5
C25 C20 C21 118.2(3)
C25 C20 C4 120.9(3)
C21 C20 C4 120.8(3)
C22 C21 C20 120.9(3)
C22 C21 H21 119.5
C20 C21 H21 119.5
C23 C22 C21 119.3(3)
C23 C22 H22 120.4
C21 C22 H22 120.4
C24 C23 C22 121.5(3)
C24 C23 Cl3 119.9(3)
C22 C23 Cl3 118.5(3)
C23 C24 C25 119.3(4)
C23 C24 H24 120.4
C25 C24 H24 120.4
C20 C25 C24 120.8(3)
C20 C25 H25 119.6
C24 C25 H25 119.6
C27 C26 C31 117.8(3)
C27 C26 C6 119.1(3)
C31 C26 C6 123.1(3)
C28 C27 C26 121.1(4)
C28 C27 H27 119.5
C26 C27 H27 119.5
C27 C28 C29 119.3(4)
C27 C28 H28 120.3
C29 C28 H28 120.3
C30 C29 C28 120.7(4)
C30 C29 Cl4 119.9(4)
C28 C29 Cl4 119.4(4)
C29 C30 C31 119.5(4)
C29 C30 H30 120.3
C31 C30 H30 120.3
C30 C31 C26 121.6(4)
C30 C31 H31 119.2
C26 C31 H31 119.2
O1 C32 C33 112.7(4)
O1 C32 H32A 109.0
C33 C32 H32A 109.0
O1 C32 H32B 109.0
C33 C32 H32B 109.0
H32A C32 H32B 107.8
C38 C33 C34 120.7(6)
C38 C33 C32 122.4(6)
C34 C33 C32 116.8(6)
C35 C34 C33 119.9(9)
C35 C34 H34 120.1
C33 C34 H34 120.1
C36 C35 C34 121.9(11)
C36 C35 H35 119.1
C34 C35 H35 119.1
C35 C36 C37 118.9(12)
C35 C36 H36 120.5
C37 C36 H36 120.5
C36 C37 C38 118.0(11)
C36 C37 H37 121.0
C38 C37 H37 121.0
C33 C38 C37 120.6(8)
C33 C38 H38 119.7
C37 C38 H38 119.7
O2 C39 C40 121.1(7)
O2 C39 C41 120.1(6)
C40 C39 C41 118.8(6)
C39 C40 H40A 109.5
C39 C40 H40B 109.5
H40A C40 H40B 109.5
C39 C40 H40C 109.5
H40A C40 H40C 109.5
H40B C40 H40C 109.5
C39 C41 H41A 109.5
C39 C41 H41B 109.5
H41A C41 H41B 109.5
C39 C41 H41C 109.5
H41A C41 H41C 109.5
H41B C41 H41C 109.5
C1 N1 C6 113.5(3)
C1 N1 H1A 112(2)
C6 N1 H1A 107(2)
C4 N2 C3 114.9(3)
C4 N2 H2A 109(2)
C3 N2 H2A 109(2)
C7 N3 O1 110.0(3)
N3 O1 C32 106.9(3)

loop_
_geom_bond_atom_site_label_1
_geom_bond_atom_site_label_2
_geom_bond_distance
C1 N1 1.454(4)
C1 C8 1.517(4)
C1 C2 1.557(4)
C1 H1 1.02(3)
C2 C7 1.482(4)
C2 C3 1.562(4)
C2 H2 0.9800
C3 N2 1.465(4)
C3 C14 1.516(4)
C3 H3 1.00(3)
C4 N2 1.463(4)
C4 C20 1.513(4)
C4 C5 1.558(4)
C4 H4 0.98(3)
C5 C7 1.488(4)
C5 C6 1.553(4)
C5 H5 0.9800
C6 N1 1.454(4)
C6 C26 1.510(5)
C6 H6 0.97(3)
C7 N3 1.292(4)
C8 C9 1.382(4)
C8 C13 1.391(4)
C9 C10 1.393(5)
C9 H9 0.9300
C10 C11 1.369(5)
C10 H10 0.9300
C11 C12 1.366(5)
C11 Cl1 1.744(4)
C12 C13 1.369(5)
C12 H12 0.9300
C13 H13 0.9300
C14 C15 1.379(4)
C14 C19 1.386(5)
C15 C16 1.386(5)
C15 H15 0.9300
C16 C17 1.363(5)
C16 H16 0.9300
C17 C18 1.364(5)
C17 Cl2 1.743(4)
C18 C19 1.382(5)
C18 H18 0.9300
C19 H19 0.9300
C20 C25 1.382(5)
C20 C21 1.383(5)
C21 C22 1.381(5)
C21 H21 0.9300
C22 C23 1.358(5)
C22 H22 0.9300
C23 C24 1.358(5)
C23 Cl3 1.746(3)
C24 C25 1.385(5)
C24 H24 0.9300
C25 H25 0.9300
C26 C27 1.373(5)
C26 C31 1.383(5)
C27 C28 1.368(6)
C27 H27 0.9300
C28 C29 1.375(6)
C28 H28 0.9300
C29 C30 1.354(6)
C29 Cl4 1.750(4)
C30 C31 1.360(5)
C30 H30 0.9300
C31 H31 0.9300
C32 O1 1.454(5)
C32 C33 1.508(7)
C32 H32A 0.9700
C32 H32B 0.9700
C33 C38 1.334(7)
C33 C34 1.371(8)
C34 C35 1.363(11)
C34 H34 0.9300
C35 C36 1.353(15)
C35 H35 0.9300
C36 C37 1.410(14)
C36 H36 0.9300
C37 C38 1.418(11)
C37 H37 0.9300
C38 H38 0.9300
C39 O2 1.173(6)
C39 C40 1.441(9)
C39 C41 1.509(8)
C40 H40A 0.9600
C40 H40B 0.9600
C40 H40C 0.9600
C41 H41A 0.9600
C41 H41B 0.9600
C41 H41C 0.9600
N1 H1A 0.86(3)
N2 H2A 0.88(4)
N3 O1 1.380(4)

loop_
_geom_hbond_atom_site_label_D
_geom_hbond_atom_site_label_H
_geom_hbond_atom_site_label_A
_geom_hbond_site_symmetry_A
_geom_hbond_distance_DH
_geom_hbond_distance_HA
_geom_hbond_distance_DA
_geom_hbond_angle_DHA
C13 H13 O2 . 0.93 2.52 3.441(6) 172
N2 H2A Cg3 2_565 0.88(3) 2.85(3) 3.637(3) 150(3)

loop_
_geom_torsion_atom_site_label_1
_geom_torsion_atom_site_label_2
_geom_torsion_atom_site_label_3
_geom_torsion_atom_site_label_4
_geom_torsion
N1 C1 C2 C7 55.2(3)
C8 C1 C2 C7 178.4(3)
N1 C1 C2 C3 -63.2(3)
C8 C1 C2 C3 60.0(3)
C7 C2 C3 N2 -4.7(3)
C1 C2 C3 N2 114.4(3)
C7 C2 C3 C14 115.5(3)
C1 C2 C3 C14 -125.4(3)
N2 C4 C5 C7 -1.1(3)
C20 C4 C5 C7 -121.6(3)
N2 C4 C5 C6 -118.2(3)
C20 C4 C5 C6 121.4(3)
C7 C5 C6 N1 -59.7(3)
C4 C5 C6 N1 58.4(3)
C7 C5 C6 C26 177.0(3)
C4 C5 C6 C26 -65.0(4)
C1 C2 C7 N3 122.5(3)
C3 C2 C7 N3 -115.5(3)
C1 C2 C7 C5 -59.2(3)
C3 C2 C7 C5 62.7(3)
C6 C5 C7 N3 -121.0(4)
C4 C5 C7 N3 118.3(4)
C6 C5 C7 C2 61.1(3)
C4 C5 C7 C2 -59.7(3)
N1 C1 C8 C9 10.8(4)
C2 C1 C8 C9 -110.5(3)
N1 C1 C8 C13 -172.1(3)
C2 C1 C8 C13 66.6(4)
C13 C8 C9 C10 -0.7(5)
C1 C8 C9 C10 176.4(3)
C8 C9 C10 C11 -0.6(5)
C9 C10 C11 C12 1.5(5)
C9 C10 C11 Cl1 -177.7(3)
C10 C11 C12 C13 -1.0(5)
Cl1 C11 C12 C13 178.2(3)
C11 C12 C13 C8 -0.4(5)
C9 C8 C13 C12 1.2(5)
C1 C8 C13 C12 -176.0(3)
N2 C3 C14 C15 -151.8(3)
C2 C3 C14 C15 88.3(4)
N2 C3 C14 C19 31.7(4)
C2 C3 C14 C19 -88.1(4)
C19 C14 C15 C16 -0.1(5)
C3 C14 C15 C16 -176.7(3)
C14 C15 C16 C17 -1.1(6)
C15 C16 C17 C18 1.7(6)
C15 C16 C17 Cl2 -179.8(3)
C16 C17 C18 C19 -1.2(7)
Cl2 C17 C18 C19 -179.7(3)
C17 C18 C19 C14 0.0(7)
C15 C14 C19 C18 0.7(6)
C3 C14 C19 C18 177.2(4)
N2 C4 C20 C25 146.8(3)
C5 C4 C20 C25 -93.6(4)
N2 C4 C20 C21 -36.6(4)
C5 C4 C20 C21 83.0(4)
C25 C20 C21 C22 1.0(5)
C4 C20 C21 C22 -175.6(3)
C20 C21 C22 C23 -1.5(6)
C21 C22 C23 C24 0.7(6)
C21 C22 C23 Cl3 179.2(3)
C22 C23 C24 C25 0.4(6)
Cl3 C23 C24 C25 -178.0(3)
C21 C20 C25 C24 0.1(5)
C4 C20 C25 C24 176.8(3)
C23 C24 C25 C20 -0.9(6)
N1 C6 C26 C27 161.1(3)
C5 C6 C26 C27 -77.5(4)
N1 C6 C26 C31 -19.9(5)
C5 C6 C26 C31 101.6(4)
C31 C26 C27 C28 -0.5(6)
C6 C26 C27 C28 178.7(4)
C26 C27 C28 C29 0.5(7)
C27 C28 C29 C30 -0.5(8)
C27 C28 C29 Cl4 179.7(4)
C28 C29 C30 C31 0.6(8)
Cl4 C29 C30 C31 -179.7(4)
C29 C30 C31 C26 -0.7(7)
C27 C26 C31 C30 0.6(6)
C6 C26 C31 C30 -178.5(4)
O1 C32 C33 C38 35.3(7)
O1 C32 C33 C34 -147.2(5)
C38 C33 C34 C35 -2.5(9)
C32 C33 C34 C35 179.9(6)
C33 C34 C35 C36 1.2(13)
C34 C35 C36 C37 -0.6(16)
C35 C36 C37 C38 1.1(15)
C34 C33 C38 C37 3.2(9)
C32 C33 C38 C37 -179.4(5)
C36 C37 C38 C33 -2.5(12)
C8 C1 N1 C6 177.3(3)
C2 C1 N1 C6 -60.0(3)
C26 C6 N1 C1 -173.5(3)
C5 C6 N1 C1 62.8(4)
C20 C4 N2 C3 -179.0(3)
C5 C4 N2 C3 59.8(3)
C14 C3 N2 C4 -176.9(3)
C2 C3 N2 C4 -56.6(4)
C2 C7 N3 O1 174.4(3)
C5 C7 N3 O1 -3.5(5)
C7 N3 O1 C32 178.8(3)
C33 C32 O1 N3 63.3(5)
